data_4003086
loop_
_publ_author_name
'McCall, Kyle M.'
'Friedrich, Daniel'
'Chica, Daniel G.'
'Cai, Weizhao'
'Stoumpos, Constantinos C.'
'Alexander, Grant C. B.'
'Deemyad, Shanti'
'Wessels, Bruce W.'
'Kanatzidis, Mercouri G.'

_publ_section_title
;
 Perovskites with a Twist: Strong In1+ Off-Centering in the Mixed-Valent
 CsInX3 (X = Cl, Br)
;
_journal_name_full 'Chemistry of Materials'
_journal_paper_doi 10.1021/acs.chemmater.9b04095
_journal_year 2019
_chemical_formula_moiety CsInCl3
_chemical_formula_sum 'Cl3 Cs In'
_chemical_formula_weight 354.08
_chemical_name_common Cesium_Indium_Chloride
_space_group_crystal_system tetragonal
_space_group_IT_number 87
_space_group_name_Hall '-I 4'
_space_group_name_H-M_alt 'I 4/m'
_audit_creation_date 2019-05-06
_audit_creation_method
;
Olex2 1.2
(compiled May 18 2018 14:05:52 for OlexSys, GUI svn.r5506)
;
_cell_angle_alpha 90
_cell_angle_beta 90
_cell_angle_gamma 90
_cell_formula_units_Z 20
_cell_length_a 17.0057(3)
_cell_length_b 17.0057(3)
_cell_length_c 11.0266(3)
_cell_measurement_reflns_used 20955
_cell_measurement_temperature 300(2)
_cell_measurement_theta_max 35.3160
_cell_measurement_theta_min 2.1120
_cell_volume 3188.82(12)
_computing_molecular_graphics 'Olex2 (Dolomanov et al., 2009)'
_computing_publication_material 'Olex2 (Dolomanov et al., 2009)'
_computing_structure_refinement 'ShelXL (Sheldrick, 2015)'
_diffrn_ambient_temperature 300(2)
_diffrn_detector_area_resol_mean 8
_diffrn_measured_fraction_theta_full 1.000
_diffrn_measured_fraction_theta_max 1.000
_diffrn_measurement_device_type 'Bruker Kappa APEX CCD area detector'
_diffrn_measurement_method '\w and \f scans'
_diffrn_radiation_monochromator 'Quazar optics'
_diffrn_radiation_source microsource
_diffrn_radiation_type MoK\a
_diffrn_radiation_wavelength 0.71073
_diffrn_reflns_av_R_equivalents 0.0333
_diffrn_reflns_av_unetI/netI 0.0086
_diffrn_reflns_Laue_measured_fraction_full 1.000
_diffrn_reflns_Laue_measured_fraction_max 1.000
_diffrn_reflns_limit_h_max 21
_diffrn_reflns_limit_h_min -21
_diffrn_reflns_limit_k_max 21
_diffrn_reflns_limit_k_min -21
_diffrn_reflns_limit_l_max 13
_diffrn_reflns_limit_l_min -13
_diffrn_reflns_number 27486
_diffrn_reflns_point_group_measured_fraction_full 1.000
_diffrn_reflns_point_group_measured_fraction_max 1.000
_diffrn_reflns_theta_full 25.242
_diffrn_reflns_theta_max 26.362
_diffrn_reflns_theta_min 1.693
_exptl_absorpt_coefficient_mu 10.439
_exptl_absorpt_correction_T_max 0.447
_exptl_absorpt_correction_T_min 0.329
_exptl_absorpt_correction_type analytical
_exptl_absorpt_process_details
;
CrysAlisPro 1.171.39.46 (Rigaku Oxford Diffraction, 2018)
Analytical numeric absorption correction using a multifaceted crystal
			model based on expressions derived by R.C. Clark & J.S. Reid.
(Clark, R. C. & Reid, J. S. (1995). Acta Cryst. A51, 887-897)
Empirical absorption correction using spherical harmonics,
 implemented in SCALE3 ABSPACK scaling algorithm.
;
_exptl_crystal_colour clear
_exptl_crystal_density_diffrn 3.688
_exptl_crystal_description block
_exptl_crystal_F_000 3100
_exptl_crystal_size_max 0.162
_exptl_crystal_size_mid 0.131
_exptl_crystal_size_min 0.103
_refine_diff_density_max 1.531
_refine_diff_density_min -1.219
_refine_diff_density_rms 0.153
_refine_ls_extinction_method none
_refine_ls_goodness_of_fit_ref 1.145
_refine_ls_hydrogen_treatment undef
_refine_ls_matrix_type full
_refine_ls_number_parameters 71
_refine_ls_number_reflns 1734
_refine_ls_number_restraints 0
_refine_ls_restrained_S_all 1.145
_refine_ls_R_factor_all 0.0316
_refine_ls_R_factor_gt 0.0287
_refine_ls_shift/su_max 0.000
_refine_ls_shift/su_mean 0.000
_refine_ls_structure_factor_coef Fsqd
_refine_ls_weighting_details 'w=1/[\s^2^(Fo^2^)+(0.0362P)^2^+13.9572P] where P=(Fo^2^+2Fc^2^)/3'
_refine_ls_weighting_scheme calc
_refine_ls_wR_factor_gt 0.0750
_refine_ls_wR_factor_ref 0.0768
_reflns_Friedel_coverage 0.000
_reflns_number_gt 1572
_reflns_number_total 1734
_reflns_threshold_expression 'I > 2\s(I)'
_cod_data_source_file cm9b04095_si_002.cif
_cod_data_source_block new
_cod_original_cell_volume 3188.82(14)
_cod_database_code 4003086
_shelx_shelxl_version_number 2018/1
_shelx_space_group_comment
;
The symmetry employed for this shelxl refinement is uniquely defined
by the following loop, which should always be used as a source of
symmetry information in preference to the above space-group names.
They are only intended as comments.
;
_olex2_refinement_description
;
1. Twinned data refinement
 Scales: 0.423(3)
 0.577(3)
;
_olex2_submission_special_instructions 'No special instructions were received'

loop_
_space_group_symop_operation_xyz
'x, y, z'
'-x, -y, z'
'-y, x, z'
'y, -x, z'
'x+1/2, y+1/2, z+1/2'
'-x+1/2, -y+1/2, z+1/2'
'-y+1/2, x+1/2, z+1/2'
'y+1/2, -x+1/2, z+1/2'
'-x, -y, -z'
'x, y, -z'
'y, -x, -z'
'-y, x, -z'
'-x+1/2, -y+1/2, -z+1/2'
'x+1/2, y+1/2, -z+1/2'
'y+1/2, -x+1/2, -z+1/2'
'-y+1/2, x+1/2, -z+1/2'

loop_
_atom_site_label
_atom_site_type_symbol
_atom_site_fract_x
_atom_site_fract_y
_atom_site_fract_z
_atom_site_U_iso_or_equiv
_atom_site_adp_type
_atom_site_occupancy
_atom_site_site_symmetry_order
_atom_site_calc_flag
_atom_site_refinement_flags_posn
_atom_site_refinement_flags_adp
_atom_site_refinement_flags_occupancy
Cs1 Cs 0.000000 0.500000 0.250000 0.0438(2) Uani 1 4 d S T P
Cs2 Cs 0.10869(3) 0.21208(3) 0.27707(4) 0.05016(15) Uani 1 1 d . . .
In1 In 0.000000 0.000000 0.000000 0.0250(2) Uani 1 8 d S T P
In2 In 0.000000 0.000000 0.500000 0.0312(2) Uani 1 8 d S T P
In3 In 0.19421(3) 0.40734(3) 0.000000 0.02205(14) Uani 1 2 d S T P
In4 In 0.25768(4) 0.08452(4) 0.000000 0.04259(19) Uani 1 2 d S T P
Cl1 Cl 0.000000 0.000000 0.2257(3) 0.0751(12) Uani 1 4 d S T P
Cl2 Cl 0.30139(11) 0.09363(10) 0.27093(13) 0.0492(4) Uani 1 1 d . . .
Cl3 Cl 0.06278(15) 0.13334(13) 0.000000 0.0456(5) Uani 1 2 d S T P
Cl4 Cl 0.05651(13) 0.36232(17) 0.000000 0.0534(7) Uani 1 2 d S T P
Cl5 Cl 0.24108(16) 0.26677(12) 0.000000 0.0409(5) Uani 1 2 d S T P
Cl6 Cl 0.45283(11) 0.14885(15) 0.000000 0.0372(4) Uani 1 2 d S T P
Cl7 Cl 0.33382(12) 0.45129(17) 0.000000 0.0501(6) Uani 1 2 d S T P

loop_
_atom_site_aniso_label
_atom_site_aniso_U_11
_atom_site_aniso_U_22
_atom_site_aniso_U_33
_atom_site_aniso_U_23
_atom_site_aniso_U_13
_atom_site_aniso_U_12
Cs1 0.0429(3) 0.0429(3) 0.0455(4) 0.000 0.000 0.000
Cs2 0.0460(2) 0.0634(3) 0.0411(3) -0.00988(19) -0.00174(18) 0.00536(19)
In1 0.0274(3) 0.0274(3) 0.0203(5) 0.000 0.000 0.000
In2 0.0278(3) 0.0278(3) 0.0382(6) 0.000 0.000 0.000
In3 0.0201(2) 0.0220(2) 0.0240(2) 0.000 0.000 -0.00077(18)
In4 0.0579(4) 0.0341(3) 0.0358(3) 0.000 0.000 0.0092(3)
Cl1 0.101(2) 0.101(2) 0.0233(15) 0.000 0.000 0.000
Cl2 0.0664(10) 0.0537(9) 0.0276(6) 0.0015(6) 0.0004(7) 0.0043(8)
Cl3 0.0445(12) 0.0341(11) 0.0583(13) 0.000 0.000 -0.0088(9)
Cl4 0.0263(10) 0.0499(14) 0.0840(19) 0.000 0.000 -0.0099(10)
Cl5 0.0443(12) 0.0246(9) 0.0539(12) 0.000 0.000 0.0035(9)
Cl6 0.0268(10) 0.0411(11) 0.0438(11) 0.000 0.000 -0.0063(9)
Cl7 0.0243(10) 0.0513(14) 0.0748(17) 0.000 0.000 -0.0081(10)

loop_
_atom_type_symbol
_atom_type_description
_atom_type_scat_dispersion_real
_atom_type_scat_dispersion_imag
_atom_type_scat_source
Cl Cl 0.1484 0.1585 'International Tables Vol C Tables 4.2.6.8 and 6.1.1.4'
Cs Cs -0.3680 2.1192 'International Tables Vol C Tables 4.2.6.8 and 6.1.1.4'
In In -0.7276 1.3100 'International Tables Vol C Tables 4.2.6.8 and 6.1.1.4'

loop_
_geom_angle_atom_site_label_1
_geom_angle_atom_site_label_2
_geom_angle_atom_site_label_3
_geom_angle
_geom_angle_site_symmetry_1
_geom_angle_site_symmetry_3
Cl2 Cs1 Cl2 172.93(4) 4_565 3
Cl2 Cs1 Cl2 90.218(3) 3 13
Cl2 Cs1 Cl2 90.218(3) 4_565 13
Cl2 Cs1 Cl2 90.218(3) 4_565 14_455
Cl2 Cs1 Cl2 90.218(3) 3 14_455
Cl2 Cs1 Cl2 172.93(4) 14_455 13
Cl2 Cs1 Cl4 120.07(4) 14_455 7
Cl2 Cs1 Cl4 116.91(4) 13 9_565
Cl2 Cs1 Cl4 120.07(4) 3 9_565
Cl2 Cs1 Cl4 116.91(4) 4_565 15_455
Cl2 Cs1 Cl4 116.91(4) 3 7
Cl2 Cs1 Cl4 65.79(4) 14_455 15_455
Cl2 Cs1 Cl4 65.79(4) 13 7
Cl2 Cs1 Cl4 120.07(4) 4_565 .
Cl2 Cs1 Cl4 57.07(4) 3 15_455
Cl2 Cs1 Cl4 65.79(4) 3 .
Cl2 Cs1 Cl4 120.07(4) 13 15_455
Cl2 Cs1 Cl4 116.91(4) 14_455 .
Cl2 Cs1 Cl4 57.07(4) 14_455 9_565
Cl2 Cs1 Cl4 57.07(4) 13 .
Cl2 Cs1 Cl4 57.07(4) 4_565 7
Cl2 Cs1 Cl4 65.79(4) 4_565 9_565
Cl2 Cs1 Cl6 121.01(4) 4_565 3
Cl2 Cs1 Cl6 64.77(4) 4_565 11_565
Cl2 Cs1 Cl6 56.48(4) 3 13
Cl2 Cs1 Cl6 64.77(4) 3 3
Cl2 Cs1 Cl6 56.48(4) 13 11_565
Cl2 Cs1 Cl6 56.48(4) 14_455 3
Cl2 Cs1 Cl6 64.77(4) 13 13
Cl2 Cs1 Cl6 117.61(4) 13 3
Cl2 Cs1 Cl6 121.01(4) 3 11_565
Cl2 Cs1 Cl6 56.48(4) 4_565 5_455
Cl2 Cs1 Cl6 117.61(4) 4_565 13
Cl2 Cs1 Cl6 117.61(4) 3 5_455
Cl2 Cs1 Cl6 121.01(4) 14_455 13
Cl2 Cs1 Cl6 64.77(4) 14_455 5_455
Cl2 Cs1 Cl6 121.01(4) 13 5_455
Cl2 Cs1 Cl6 117.61(4) 14_455 11_565
Cl4 Cs1 Cl4 122.86(4) . 15_455
Cl4 Cs1 Cl4 122.86(4) 7 9_565
Cl4 Cs1 Cl4 122.86(4) . 7
Cl4 Cs1 Cl4 85.11(7) 7 15_455
Cl4 Cs1 Cl4 122.86(4) 15_455 9_565
Cl4 Cs1 Cl4 85.11(7) . 9_565
Cl4 Cs1 Cl6 176.48(4) . 5_455
Cl4 Cs1 Cl6 176.48(4) 9_565 13
Cl4 Cs1 Cl6 60.54(4) 7 13
Cl4 Cs1 Cl6 176.48(4) 15_455 11_565
Cl4 Cs1 Cl6 93.61(4) 9_565 5_455
Cl4 Cs1 Cl6 93.61(4) 15_455 3
Cl4 Cs1 Cl6 176.48(4) 7 3
Cl4 Cs1 Cl6 55.30(4) 7 5_455
Cl4 Cs1 Cl6 55.30(4) 9_565 3
Cl4 Cs1 Cl6 60.54(4) 15_455 5_455
Cl4 Cs1 Cl6 93.61(4) . 13
Cl4 Cs1 Cl6 60.54(4) . 3
Cl4 Cs1 Cl6 55.30(4) 15_455 13
Cl4 Cs1 Cl6 55.30(4) . 11_565
Cl4 Cs1 Cl6 93.61(4) 7 11_565
Cl4 Cs1 Cl6 60.54(4) 9_565 11_565
Cl6 Cs1 Cl6 121.24(3) 3 5_455
Cl6 Cs1 Cl6 121.24(3) 5_455 11_565
Cl6 Cs1 Cl6 121.24(3) 11_565 13
Cl6 Cs1 Cl6 87.86(6) 3 11_565
Cl6 Cs1 Cl6 121.24(3) 3 13
Cl6 Cs1 Cl6 87.86(6) 5_455 13
Cl1 Cs2 In3 92.52(3) . 15_455
Cl2 Cs2 In3 94.40(3) 13 15_455
Cl2 Cs2 In3 147.35(3) . 15_455
Cl2 Cs2 In3 34.11(2) 3 15_455
Cl2 Cs2 Cl1 86.57(3) 3 .
Cl2 Cs2 Cl1 163.60(5) 13 .
Cl2 Cs2 Cl1 85.46(3) . .
Cl2 Cs2 Cl2 96.53(4) 13 .
Cl2 Cs2 Cl2 90.86(6) 13 3
Cl2 Cs2 Cl2 171.98(5) 3 .
Cl2 Cs2 Cl4 62.27(4) 3 .
Cl2 Cs2 Cl4 120.00(4) . .
Cl2 Cs2 Cl4 54.57(4) 13 .
Cl2 Cs2 Cl5 55.55(4) 13 .
Cl2 Cs2 Cl5 67.67(4) . .
Cl2 Cs2 Cl5 114.64(4) 3 .
Cl2 Cs2 Cl7 125.66(4) 13 15_455
Cl2 Cs2 Cl7 122.48(4) 3 13
Cl2 Cs2 Cl7 129.54(4) 13 13
Cl3 Cs2 In3 116.84(4) . 15_455
Cl3 Cs2 Cl1 55.18(6) . .
Cl3 Cs2 Cl2 86.18(5) . 3
Cl3 Cs2 Cl2 88.50(5) . .
Cl3 Cs2 Cl2 108.51(4) . 13
Cl3 Cs2 Cl4 61.80(5) . .
Cl3 Cs2 Cl5 61.78(5) . .
Cl3 Cs2 Cl5 144.88(5) . 13
Cl3 Cs2 Cl6 143.77(5) . 13
Cl3 Cs2 Cl7 110.09(5) . 15_455
Cl3 Cs2 Cl7 110.27(5) . 13
Cl4 Cs2 In3 91.25(3) . 15_455
Cl4 Cs2 Cl1 110.48(5) . .
Cl5 Cs2 In3 97.63(3) 13 15_455
Cl5 Cs2 In3 141.28(3) . 15_455
Cl5 Cs2 Cl1 120.55(5) 13 .
Cl5 Cs2 Cl1 111.21(5) . .
Cl5 Cs2 Cl2 73.18(4) 13 13
Cl5 Cs2 Cl2 56.93(4) 13 .
Cl5 Cs2 Cl2 128.86(4) 13 3
Cl5 Cs2 Cl4 52.47(4) . .
Cl5 Cs2 Cl4 127.54(5) 13 .
Cl5 Cs2 Cl5 95.870(12) 13 .
Cl5 Cs2 Cl6 70.61(4) 13 13
Cl5 Cs2 Cl7 94.66(5) 13 15_455
Cl5 Cs2 Cl7 56.52(4) 13 13
Cl6 Cs2 In3 33.59(3) 13 15_455
Cl6 Cs2 Cl1 123.18(5) 13 .
Cl6 Cs2 Cl2 68.02(4) 13 13
Cl6 Cs2 Cl2 127.51(4) 13 .
Cl6 Cs2 Cl2 58.44(4) 13 3
Cl6 Cs2 Cl4 92.12(4) 13 .
Cl6 Cs2 Cl5 123.36(5) 13 .
Cl6 Cs2 Cl7 96.51(5) 13 13
Cl6 Cs2 Cl7 58.16(4) 13 15_455
Cl7 Cs2 In3 95.75(3) 13 15_455
Cl7 Cs2 In3 33.52(3) 15_455 15_455
Cl7 Cs2 Cl1 65.25(5) 15_455 .
Cl7 Cs2 Cl1 64.25(5) 13 .
Cl7 Cs2 Cl2 54.20(4) 13 .
Cl7 Cs2 Cl2 121.00(4) 15_455 .
Cl7 Cs2 Cl2 55.81(4) 15_455 3
Cl7 Cs2 Cl4 171.36(5) 13 .
Cl7 Cs2 Cl4 118.04(5) 15_455 .
Cl7 Cs2 Cl5 169.11(5) 15_455 .
Cl7 Cs2 Cl5 121.77(5) 13 .
Cl7 Cs2 Cl7 66.90(5) 15_455 13
Cl1 In1 Cl1 180.0 . 9
Cl1 In1 Cl3 90.0 9 9
Cl1 In1 Cl3 90.0 . 11
Cl1 In1 Cl3 90.0 9 11
Cl1 In1 Cl3 90.0 . 3
Cl1 In1 Cl3 90.0 9 3
Cl1 In1 Cl3 90.0 . .
Cl1 In1 Cl3 90.0 9 .
Cl1 In1 Cl3 90.0 . 9
Cl3 In1 Cl3 180.0 . 9
Cl3 In1 Cl3 90.0 . 11
Cl3 In1 Cl3 180.00(10) 11 3
Cl3 In1 Cl3 90.0 . 3
Cl3 In1 Cl3 90.0 9 3
Cl3 In1 Cl3 90.0 9 11
Cs1 In3 Cs1 73.983(8) 9_565 .
Cs2 In3 Cs1 70.449(8) 7_554 9_565
Cs2 In3 Cs1 108.772(11) 7_554 .
Cs2 In3 Cs1 70.449(8) 16 .
Cs2 In3 Cs1 108.772(11) 16 9_565
Cs2 In3 Cs2 66.118(14) 16 7_554
Cl2 In3 Cs1 54.70(4) 6_554 9_565
Cl2 In3 Cs1 128.68(4) 6_554 .
Cl2 In3 Cs1 128.68(4) 13 9_565
Cl2 In3 Cs1 54.70(4) 13 .
Cl2 In3 Cs2 122.67(4) 6_554 16
Cl2 In3 Cs2 56.58(4) 6_554 7_554
Cl2 In3 Cs2 56.58(4) 13 16
Cl2 In3 Cs2 122.67(4) 13 7_554
Cl2 In3 Cl2 176.53(9) 13 6_554
Cl4 In3 Cs1 54.67(5) . 9_565
Cl4 In3 Cs1 54.67(5) . .
Cl4 In3 Cs2 124.91(5) . 7_554
Cl4 In3 Cs2 124.91(5) . 16
Cl4 In3 Cl2 91.50(4) . 6_554
Cl4 In3 Cl2 91.50(4) . 13
Cl4 In3 Cl5 90.34(8) . .
Cl4 In3 Cl6 90.13(8) . 11_565
Cl4 In3 Cl7 179.37(9) . .
Cl5 In3 Cs1 123.66(5) . .
Cl5 In3 Cs1 123.66(5) . 9_565
Cl5 In3 Cs2 127.52(5) . 16
Cl5 In3 Cs2 127.52(5) . 7_554
Cl5 In3 Cl2 89.11(4) . 6_554
Cl5 In3 Cl2 89.11(4) . 13
Cl6 In3 Cs1 56.66(4) 11_565 9_565
Cl6 In3 Cs1 56.66(4) 11_565 .
Cl6 In3 Cs2 52.14(5) 11_565 16
Cl6 In3 Cs2 52.14(5) 11_565 7_554
Cl6 In3 Cl2 90.88(4) 11_565 13
Cl6 In3 Cl2 90.88(4) 11_565 6_554
Cl6 In3 Cl5 179.53(8) 11_565 .
Cl7 In3 Cs1 125.76(5) . .
Cl7 In3 Cs1 125.76(5) . 9_565
Cl7 In3 Cs2 55.57(5) . 7_554
Cl7 In3 Cs2 55.57(5) . 16
Cl7 In3 Cl2 88.50(4) . 13
Cl7 In3 Cl2 88.50(4) . 6_554
Cl7 In3 Cl5 89.03(8) . .
Cl7 In3 Cl6 90.50(8) . 11_565
Cs2 In4 Cs2 134.74(2) . 11
Cs2 In4 Cs2 84.288(16) 11 4
Cs2 In4 Cs2 134.74(2) 10 4
Cs2 In4 Cs2 78.316(13) 10 11
Cs2 In4 Cs2 78.316(13) . 4
Cs2 In4 Cs2 84.979(17) . 10
Cs2 Cl1 Cs2 164.07(10) . 2
Cs2 Cl1 Cs2 88.900(13) 2 3
Cs2 Cl1 Cs2 88.901(13) . 3
Cs2 Cl1 Cs2 88.900(13) . 4
Cs2 Cl1 Cs2 164.07(10) 4 3
Cs2 Cl1 Cs2 88.900(13) 2 4
In1 Cl1 Cs2 97.96(5) . 2
In1 Cl1 Cs2 97.96(5) . .
In1 Cl1 Cs2 97.96(5) . 4
In1 Cl1 Cs2 97.96(5) . 3
Cs1 Cl2 Cs2 88.64(4) 13 4
Cs1 Cl2 Cs2 173.18(5) 13 .
Cs2 Cl2 Cs1 89.89(4) 13 13
Cs2 Cl2 Cs2 83.47(4) 13 .
Cs2 Cl2 Cs2 97.74(5) 4 .
Cs2 Cl2 Cs2 172.69(4) 13 4
In3 Cl2 Cs1 91.85(5) 13 13
In3 Cl2 Cs2 89.31(5) 13 4
In3 Cl2 Cs2 90.63(5) 13 .
In3 Cl2 Cs2 97.90(5) 13 13
Cs2 Cl3 Cs2 126.20(6) . 10
In1 Cl3 Cs2 116.79(3) . .
In1 Cl3 Cs2 116.79(3) . 10
Cs1 Cl4 Cs1 94.89(7) . 9_565
Cs1 Cl4 Cs2 177.64(6) . 10
Cs1 Cl4 Cs2 84.033(7) . .
Cs1 Cl4 Cs2 84.032(7) 9_565 10
Cs1 Cl4 Cs2 177.64(6) 9_565 .
Cs2 Cl4 Cs2 96.96(6) 10 .
In3 Cl4 Cs1 92.85(6) . .
In3 Cl4 Cs1 92.85(6) . 9_565
In3 Cl4 Cs2 89.30(6) . .
In3 Cl4 Cs2 89.30(6) . 10
Cs2 Cl5 Cs2 102.87(6) 10 .
Cs2 Cl5 Cs2 84.130(12) 13 .
Cs2 Cl5 Cs2 167.54(6) 6_554 .
Cs2 Cl5 Cs2 84.130(12) 6_554 10
Cs2 Cl5 Cs2 87.23(6) 13 6_554
Cs2 Cl5 Cs2 167.54(6) 13 10
In3 Cl5 Cs2 92.49(5) . .
In3 Cl5 Cs2 97.53(6) . 13
In3 Cl5 Cs2 97.53(6) . 6_554
In3 Cl5 Cs2 92.49(5) . 10
Cs1 Cl6 Cs1 92.14(6) 5_544 13
Cs2 Cl6 Cs1 174.88(6) 6_554 13
Cs2 Cl6 Cs1 90.207(8) 6_554 5_544
Cs2 Cl6 Cs1 174.88(6) 13 5_544
Cs2 Cl6 Cs1 90.207(8) 13 13
Cs2 Cl6 Cs2 87.10(6) 13 6_554
In3 Cl6 Cs1 90.27(5) 3_655 13
In3 Cl6 Cs1 90.27(5) 3_655 5_544
In3 Cl6 Cs2 94.27(6) 3_655 13
In3 Cl6 Cs2 94.27(6) 3_655 6_554
Cs2 Cl7 Cs2 98.702(13) 7_554 6_554
Cs2 Cl7 Cs2 177.16(6) 7_554 13
Cs2 Cl7 Cs2 98.702(13) 16 13
Cs2 Cl7 Cs2 79.70(6) 6_554 13
Cs2 Cl7 Cs2 177.16(6) 16 6_554
Cs2 Cl7 Cs2 82.80(6) 16 7_554
In3 Cl7 Cs2 91.47(6) . 13
In3 Cl7 Cs2 90.91(6) . 7_554
In3 Cl7 Cs2 90.91(6) . 16
In3 Cl7 Cs2 91.47(6) . 6_554

loop_
_geom_bond_atom_site_label_1
_geom_bond_atom_site_label_2
_geom_bond_distance
_geom_bond_site_symmetry_2
Cs1 Cl2 3.7410(18) 4_565
Cs1 Cl2 3.7410(18) 14_455
Cs1 Cl2 3.7410(18) 3
Cs1 Cl2 3.7410(18) 13
Cs1 Cl4 3.742(2) .
Cs1 Cl4 3.742(2) 15_455
Cs1 Cl4 3.742(2) 7
Cs1 Cl4 3.742(2) 9_565
Cs1 Cl6 3.8276(19) 3
Cs1 Cl6 3.8276(19) 11_565
Cs1 Cl6 3.8276(19) 5_455
Cs1 Cl6 3.8276(19) 13
Cs2 In3 4.5062(6) 15_455
Cs2 Cl1 4.0922(7) .
Cs2 Cl2 3.6790(18) 13
Cs2 Cl2 3.8472(19) .
Cs2 Cl2 3.7615(18) 3
Cs2 Cl3 3.4259(10) .
Cs2 Cl4 4.080(2) .
Cs2 Cl5 3.563(2) 13
Cs2 Cl5 3.9074(18) .
Cs2 Cl6 3.568(2) 13
Cs2 Cl7 3.836(2) 13
Cs2 Cl7 3.717(2) 15_455
In1 Cl1 2.488(3) 9
In1 Cl1 2.488(3) .
In1 Cl3 2.506(2) 11
In1 Cl3 2.506(2) 3
In1 Cl3 2.506(2) 9
In1 Cl3 2.506(2) .
In3 Cl2 2.5270(14) 13
In3 Cl2 2.5270(14) 6_554
In3 Cl4 2.464(2) .
In3 Cl5 2.5198(19) .
In3 Cl6 2.5000(19) 11_565
In3 Cl7 2.489(2) .

loop_
_twin_individual_id
_twin_individual_mass_fraction_refined
1 0.423(3)
2 0.577(3)
